data_7715448
loop_
_publ_author_name
'Shah, Syed Jehanger'
'Singh, Ajitesh'
'Goswami, Debabrata'
'Ishida, Masatoshi'
'Rath, Sankar Prasad'

_publ_section_title
;
 Reversible open-closed conformational switching of nano-size
 metalloporphyrin dimers triggered by light and temperature.
;
_journal_issue 15
_journal_name_full 'Dalton transactions (Cambridge, England : 2003)'
_journal_page_first 6758
_journal_page_last 6765
_journal_paper_doi 10.1039/d4dt00223g
_journal_volume 53
_journal_year 2024
_chemical_formula_sum 'C89 H96 Cl2 Cu2 N10'
_chemical_formula_weight 1503.73
_space_group_crystal_system triclinic
_space_group_IT_number 2
_space_group_name_Hall '-P 1'
_space_group_name_H-M_alt 'P -1'
_atom_sites_solution_hydrogens geom
_audit_creation_method SHELXL-2018/3
_audit_update_record
;
2023-11-19 deposited with the CCDC.	2024-03-12 downloaded from the CCDC.
;
_cell_angle_alpha 69.854(8)
_cell_angle_beta 74.768(8)
_cell_angle_gamma 64.853(7)
_cell_formula_units_Z 2
_cell_length_a 15.009(4)
_cell_length_b 15.233(4)
_cell_length_c 20.268(6)
_cell_measurement_reflns_used 999
_cell_measurement_temperature 100(2)
_cell_measurement_theta_max 27.0
_cell_measurement_theta_min 2.5
_cell_volume 3901.0(19)
_computing_cell_refinement 'Bruker SAINT'
_computing_data_collection 'Bruker APEX'
_computing_data_reduction 'Bruker SAINT'
_computing_molecular_graphics 'SHELXL 5.1, XP (Sheldrick, 1994)'
_computing_publication_material SHELXL-97
_computing_structure_refinement 'SHELXL-2018/3 (Sheldrick, 2018)'
_computing_structure_solution 'SHELXT 2014/5 (Sheldrick, 2014)'
_diffrn_ambient_temperature 100(2)
_diffrn_measured_fraction_theta_full 0.999
_diffrn_measured_fraction_theta_max 0.999
_diffrn_measurement_device_type 'Bruker SMART APEX'
_diffrn_measurement_method \w
_diffrn_radiation_type MoK\a
_diffrn_radiation_wavelength 0.71073
_diffrn_reflns_av_R_equivalents 0.0818
_diffrn_reflns_av_unetI/netI 0.0945
_diffrn_reflns_Laue_measured_fraction_full 0.999
_diffrn_reflns_Laue_measured_fraction_max 0.999
_diffrn_reflns_limit_h_max 18
_diffrn_reflns_limit_h_min -18
_diffrn_reflns_limit_k_max 18
_diffrn_reflns_limit_k_min -18
_diffrn_reflns_limit_l_max 24
_diffrn_reflns_limit_l_min -24
_diffrn_reflns_number 48702
_diffrn_reflns_point_group_measured_fraction_full 0.999
_diffrn_reflns_point_group_measured_fraction_max 0.999
_diffrn_reflns_theta_full 25.000
_diffrn_reflns_theta_max 25.500
_diffrn_reflns_theta_min 2.662
_diffrn_source 'fine-focus sealed tube'
_exptl_absorpt_coefficient_mu 0.666
_exptl_absorpt_correction_T_max 0.936
_exptl_absorpt_correction_T_min 0.909
_exptl_absorpt_correction_type multi-scan
_exptl_absorpt_process_details 'SADABS 2.05 (Sheldrick, 2002)'
_exptl_crystal_colour 'dark red'
_exptl_crystal_density_diffrn 1.280
_exptl_crystal_description block
_exptl_crystal_F_000 1584
_exptl_crystal_size_max 0.150
_exptl_crystal_size_mid 0.120
_exptl_crystal_size_min 0.100
_refine_diff_density_max 0.849
_refine_diff_density_min -1.088
_refine_diff_density_rms 0.107
_refine_ls_extinction_method none
_refine_ls_goodness_of_fit_ref 1.153
_refine_ls_hydrogen_treatment constr
_refine_ls_matrix_type full
_refine_ls_number_parameters 944
_refine_ls_number_reflns 14516
_refine_ls_number_restraints 0
_refine_ls_restrained_S_all 1.153
_refine_ls_R_factor_all 0.1147
_refine_ls_R_factor_gt 0.0888
_refine_ls_shift/su_max 0.001
_refine_ls_shift/su_mean 0.000
_refine_ls_structure_factor_coef Fsqd
_refine_ls_weighting_details 'w=1/[\s^2^(Fo^2^)+(0.0449P)^2^+15.6111P] where P=(Fo^2^+2Fc^2^)/3'
_refine_ls_weighting_scheme calc
_refine_ls_wR_factor_gt 0.1699
_refine_ls_wR_factor_ref 0.1804
_reflns_Friedel_coverage 0.000
_reflns_number_gt 11193
_reflns_number_total 14516
_reflns_threshold_expression 'I > 2\s(I)'
_cod_data_source_file d4dt00223g2.cif
_cod_data_source_block shelx
_cod_depositor_comments 'Adding full bibliography for 7715448.cif.'
_cod_original_cell_volume 3900.9(18)
_cod_database_code 7715448
_shelx_shelxl_version_number 2018/3
_shelx_space_group_comment
;
The symmetry employed for this shelxl refinement is uniquely defined
by the following loop, which should always be used as a source of
symmetry information in preference to the above space-group names.
They are only intended as comments.
;
_shelx_estimated_absorpt_t_min 0.907
_shelx_estimated_absorpt_t_max 0.936

loop_
_space_group_symop_operation_xyz
'x, y, z'
'-x, -y, -z'

loop_
_atom_site_label
_atom_site_type_symbol
_atom_site_fract_x
_atom_site_fract_y
_atom_site_fract_z
_atom_site_U_iso_or_equiv
_atom_site_adp_type
_atom_site_occupancy
_atom_site_site_symmetry_order
_atom_site_calc_flag
_atom_site_refinement_flags_posn
_atom_site_refinement_flags_adp
_atom_site_refinement_flags_occupancy
_atom_site_disorder_assembly
_atom_site_disorder_group
Cu1 Cu 0.52439(4) 0.50667(4) 0.60423(3) 0.00841(15) Uani 1 1 d . . . . .
Cu2 Cu 0.51329(5) 0.76111(5) 0.86065(3) 0.01196(16) Uani 1 1 d . . . . .
Cl1 Cl 0.04486(12) 1.30197(11) 0.65158(9) 0.0309(4) Uani 1 1 d . . . . .
Cl2 Cl -0.06870(11) 0.98071(11) 0.75616(9) 0.0257(3) Uani 1 1 d . . . . .
N1 N 0.5557(3) 0.6155(3) 0.6160(2) 0.0116(9) Uani 1 1 d . . . . .
N2 N 0.6495(3) 0.4687(3) 0.5364(2) 0.0135(10) Uani 1 1 d . . . . .
N3 N 0.4958(3) 0.3942(3) 0.5956(2) 0.0120(9) Uani 1 1 d . . . . .
N4 N 0.4017(3) 0.5409(3) 0.6745(2) 0.0127(10) Uani 1 1 d . . . . .
N5 N 0.3784(3) 0.7854(3) 0.9165(2) 0.0150(10) Uani 1 1 d . . . . .
N6 N 0.5214(3) 0.6283(3) 0.8566(2) 0.0138(10) Uani 1 1 d . . . . .
N7 N 0.6503(3) 0.7339(3) 0.8072(2) 0.0147(10) Uani 1 1 d . . . . .
N8 N 0.5040(3) 0.8945(3) 0.8631(2) 0.0135(10) Uani 1 1 d . . . . .
N9 N 0.2222(3) 0.9278(3) 0.7445(2) 0.0134(10) Uani 1 1 d . . . . .
N10 N 0.1728(3) 1.0486(3) 0.8256(2) 0.0125(9) Uani 1 1 d . . . . .
H10A H 0.219003 0.991986 0.818157 0.015 Uiso 1 1 calc R U . . .
C1 C 0.4961(4) 0.6880(4) 0.6526(3) 0.0128(11) Uani 1 1 d . . . . .
C2 C 0.5480(4) 0.7548(4) 0.6429(3) 0.0169(12) Uani 1 1 d . . . . .
C3 C 0.6362(4) 0.7209(4) 0.6041(3) 0.0137(11) Uani 1 1 d . . . . .
C4 C 0.6401(4) 0.6353(4) 0.5854(3) 0.0135(11) Uani 1 1 d . . . . .
C5 C 0.7177(4) 0.5850(4) 0.5409(3) 0.0136(11) Uani 1 1 d . . . . .
H5A H 0.773394 0.604941 0.525788 0.016 Uiso 1 1 calc R U . . .
C6 C 0.7226(4) 0.5093(4) 0.5163(3) 0.0145(12) Uani 1 1 d . . . . .
C7 C 0.8013(4) 0.4638(4) 0.4660(3) 0.0169(12) Uani 1 1 d . . . . .
C8 C 0.7762(4) 0.3930(4) 0.4561(3) 0.0174(12) Uani 1 1 d . . . . .
C9 C 0.6828(4) 0.3970(4) 0.5001(3) 0.0126(11) Uani 1 1 d . . . . .
C10 C 0.6339(4) 0.3348(4) 0.5069(3) 0.0157(12) Uani 1 1 d . . . . .
H10B H 0.661362 0.290695 0.476941 0.019 Uiso 1 1 calc R U . . .
C11 C 0.5492(4) 0.3302(4) 0.5528(3) 0.0122(11) Uani 1 1 d . . . . .
C12 C 0.5033(4) 0.2596(4) 0.5620(3) 0.0141(11) Uani 1 1 d . . . . .
C13 C 0.4203(4) 0.2823(4) 0.6096(3) 0.0182(12) Uani 1 1 d . . . . .
C14 C 0.4164(4) 0.3654(4) 0.6309(3) 0.0168(12) Uani 1 1 d . . . . .
C15 C 0.3425(4) 0.4123(4) 0.6780(3) 0.0202(13) Uani 1 1 d . . . . .
H15A H 0.289783 0.388042 0.697637 0.024 Uiso 1 1 calc R U . . .
C16 C 0.3376(4) 0.4910(4) 0.6992(3) 0.0168(12) Uani 1 1 d . . . . .
C17 C 0.2589(4) 0.5325(4) 0.7515(3) 0.0190(12) Uani 1 1 d . . . . .
C18 C 0.2748(4) 0.6094(4) 0.7586(3) 0.0167(12) Uani 1 1 d . . . . .
C19 C 0.3638(4) 0.6173(4) 0.7078(3) 0.0142(11) Uani 1 1 d . . . . .
C20 C 0.4055(4) 0.6885(4) 0.6950(3) 0.0109(11) Uani 1 1 d . . . . .
C21 C 0.5116(4) 0.8482(4) 0.6690(3) 0.0182(12) Uani 1 1 d . . . . .
H21A H 0.569185 0.856467 0.677580 0.022 Uiso 1 1 calc R U . . .
H21B H 0.467317 0.839613 0.714535 0.022 Uiso 1 1 calc R U . . .
C22 C 0.4556(4) 0.9425(4) 0.6156(3) 0.0246(14) Uani 1 1 d . . . . .
H22A H 0.433800 1.001112 0.633937 0.037 Uiso 1 1 calc R U . . .
H22B H 0.397511 0.935303 0.607864 0.037 Uiso 1 1 calc R U . . .
H22C H 0.499458 0.951637 0.570531 0.037 Uiso 1 1 calc R U . . .
C23 C 0.7208(4) 0.7600(4) 0.5822(3) 0.0227(13) Uani 1 1 d . . . . .
H23A H 0.712746 0.799440 0.614806 0.027 Uiso 1 1 calc R U . . .
H23B H 0.784449 0.701801 0.588084 0.027 Uiso 1 1 calc R U . . .
C24 C 0.7271(5) 0.8254(5) 0.5065(3) 0.0287(15) Uani 1 1 d . . . . .
H24A H 0.777179 0.854588 0.498634 0.043 Uiso 1 1 calc R U . . .
H24B H 0.662306 0.879586 0.498510 0.043 Uiso 1 1 calc R U . . .
H24C H 0.745742 0.784349 0.473420 0.043 Uiso 1 1 calc R U . . .
C25 C 0.8913(4) 0.4899(4) 0.4311(3) 0.0220(13) Uani 1 1 d . . . . .
H25A H 0.878231 0.557398 0.435144 0.026 Uiso 1 1 calc R U . . .
H25B H 0.901224 0.494265 0.379984 0.026 Uiso 1 1 calc R U . . .
C26 C 0.9857(5) 0.4173(6) 0.4609(3) 0.0394(18) Uani 1 1 d . . . . .
H26A H 1.040851 0.438614 0.433591 0.059 Uiso 1 1 calc R U . . .
H26B H 0.999089 0.349890 0.457955 0.059 Uiso 1 1 calc R U . . .
H26C H 0.978765 0.416167 0.510617 0.059 Uiso 1 1 calc R U . . .
C27 C 0.8341(4) 0.3199(4) 0.4117(3) 0.0222(13) Uani 1 1 d . . . . .
H27A H 0.883027 0.345046 0.375858 0.027 Uiso 1 1 calc R U . . .
H27B H 0.788015 0.317104 0.386091 0.027 Uiso 1 1 calc R U . . .
C28 C 0.8885(5) 0.2146(5) 0.4547(4) 0.0328(16) Uani 1 1 d . . . . .
H28A H 0.922040 0.169927 0.423243 0.049 Uiso 1 1 calc R U . . .
H28B H 0.840869 0.189757 0.491125 0.049 Uiso 1 1 calc R U . . .
H28C H 0.937917 0.215888 0.477412 0.049 Uiso 1 1 calc R U . . .
C29 C 0.5466(4) 0.1756(4) 0.5269(3) 0.0165(12) Uani 1 1 d . . . . .
H29A H 0.573089 0.200722 0.476919 0.020 Uiso 1 1 calc R U . . .
H29B H 0.493192 0.153866 0.526637 0.020 Uiso 1 1 calc R U . . .
C30 C 0.6300(4) 0.0847(4) 0.5640(3) 0.0237(14) Uani 1 1 d . . . . .
H30A H 0.654360 0.031372 0.539891 0.035 Uiso 1 1 calc R U . . .
H30B H 0.604321 0.059759 0.613580 0.035 Uiso 1 1 calc R U . . .
H30C H 0.684587 0.105000 0.562283 0.035 Uiso 1 1 calc R U . . .
C31 C 0.3455(4) 0.2317(4) 0.6389(3) 0.0225(13) Uani 1 1 d . . . . .
H31A H 0.351500 0.192932 0.606460 0.027 Uiso 1 1 calc R U . . .
H31B H 0.277938 0.284215 0.639589 0.027 Uiso 1 1 calc R U . . .
C32 C 0.3567(6) 0.1617(5) 0.7126(3) 0.0355(17) Uani 1 1 d . . . . .
H32A H 0.310676 0.126262 0.725597 0.053 Uiso 1 1 calc R U . . .
H32B H 0.341568 0.200723 0.746468 0.053 Uiso 1 1 calc R U . . .
H32C H 0.425038 0.112624 0.713651 0.053 Uiso 1 1 calc R U . . .
C33 C 0.1751(4) 0.4951(4) 0.7894(3) 0.0257(14) Uani 1 1 d . . . . .
H33A H 0.121770 0.547165 0.811174 0.031 Uiso 1 1 calc R U . . .
H33B H 0.147186 0.486535 0.753899 0.031 Uiso 1 1 calc R U . . .
C34 C 0.2048(5) 0.3982(5) 0.8457(4) 0.0376(17) Uani 1 1 d . . . . .
H34A H 0.146023 0.381210 0.869459 0.056 Uiso 1 1 calc R U . . .
H34B H 0.234344 0.405041 0.880545 0.056 Uiso 1 1 calc R U . . .
H34C H 0.253401 0.344630 0.824206 0.056 Uiso 1 1 calc R U . . .
C35 C 0.2133(4) 0.6660(4) 0.8136(3) 0.0199(13) Uani 1 1 d . . . . .
H35A H 0.251558 0.699250 0.822272 0.024 Uiso 1 1 calc R U . . .
H35B H 0.200819 0.617373 0.858721 0.024 Uiso 1 1 calc R U . . .
C36 C 0.1136(4) 0.7454(4) 0.7916(3) 0.0253(14) Uani 1 1 d . . . . .
H36A H 0.076910 0.779306 0.829247 0.038 Uiso 1 1 calc R U . . .
H36B H 0.074670 0.712876 0.783796 0.038 Uiso 1 1 calc R U . . .
H36C H 0.125302 0.794948 0.747698 0.038 Uiso 1 1 calc R U . . .
C37 C 0.3497(4) 0.7723(4) 0.7295(3) 0.0164(12) Uani 1 1 d . . . . .
H37A H 0.369871 0.766186 0.772123 0.020 Uiso 1 1 calc R U . . .
C38 C 0.2733(4) 0.8559(4) 0.7052(3) 0.0141(11) Uani 1 1 d . . . . .
C39 C 0.2263(4) 0.8877(4) 0.6427(3) 0.0163(12) Uani 1 1 d . . . . .
H39A H 0.246892 0.854120 0.606439 0.020 Uiso 1 1 calc R U . . .
C40 C 0.1490(4) 0.9725(4) 0.6455(3) 0.0161(12) Uani 1 1 d . . . . .
H40A H 0.103289 1.010736 0.612068 0.019 Uiso 1 1 calc R U . . .
C41 C 0.1479(4) 0.9958(4) 0.7104(3) 0.0142(11) Uani 1 1 d . . . . .
C42 C 0.0765(4) 1.0812(4) 0.7358(3) 0.0129(11) Uani 1 1 d . . . . .
C43 C -0.0158(4) 1.1440(4) 0.7029(3) 0.0164(12) Uani 1 1 d . . . . .
C44 C -0.0399(4) 1.2455(4) 0.6659(3) 0.0214(13) Uani 1 1 d . . . . .
C45 C -0.1288(4) 1.3036(5) 0.6391(3) 0.0295(15) Uani 1 1 d . . . . .
H45A H -0.143765 1.373199 0.616450 0.035 Uiso 1 1 calc R U . . .
C46 C -0.1958(5) 1.2603(5) 0.6455(3) 0.0310(16) Uani 1 1 d . . . . .
H46A H -0.256874 1.299627 0.626724 0.037 Uiso 1 1 calc R U . . .
C47 C -0.1736(4) 1.1597(5) 0.6791(3) 0.0254(14) Uani 1 1 d . . . . .
H47A H -0.218166 1.128703 0.682097 0.030 Uiso 1 1 calc R U . . .
C48 C -0.0875(4) 1.1046(4) 0.7081(3) 0.0187(12) Uani 1 1 d . . . . .
C49 C 0.0927(4) 1.1030(4) 0.7905(3) 0.0142(11) Uani 1 1 d . . . . .
C50 C 0.0346(4) 1.1881(4) 0.8213(3) 0.0165(12) Uani 1 1 d . . . . .
H50A H -0.027190 1.238839 0.808560 0.020 Uiso 1 1 calc R U . . .
C51 C 0.0824(4) 1.1828(4) 0.8701(3) 0.0178(12) Uani 1 1 d . . . . .
H51A H 0.061023 1.229734 0.897331 0.021 Uiso 1 1 calc R U . . .
C52 C 0.1732(4) 1.0931(4) 0.8748(3) 0.0144(11) Uani 1 1 d . . . . .
C61 C 0.3111(4) 0.8734(4) 0.9351(3) 0.0167(12) Uani 1 1 d . . . . .
C62 C 0.2249(4) 0.8548(4) 0.9805(3) 0.0193(12) Uani 1 1 d . . . . .
C63 C 0.2416(4) 0.7573(5) 0.9896(3) 0.0215(13) Uani 1 1 d . . . . .
C64 C 0.3352(4) 0.7151(4) 0.9477(3) 0.0163(12) Uani 1 1 d . . . . .
C65 C 0.3697(4) 0.6218(4) 0.9361(3) 0.0186(12) Uani 1 1 d . . . . .
H65A H 0.333084 0.579727 0.961799 0.022 Uiso 1 1 calc R U . . .
C66 C 0.4525(4) 0.5842(4) 0.8906(3) 0.0177(12) Uani 1 1 d . . . . .
C67 C 0.4791(4) 0.4934(4) 0.8680(3) 0.0189(12) Uani 1 1 d . . . . .
C68 C 0.5638(4) 0.4832(4) 0.8219(3) 0.0168(12) Uani 1 1 d . . . . .
C69 C 0.5911(4) 0.5666(4) 0.8160(3) 0.0153(12) Uani 1 1 d . . . . .
C70 C 0.6786(4) 0.5769(4) 0.7817(3) 0.0139(11) Uani 1 1 d . . . . .
H70A H 0.722796 0.528432 0.756847 0.017 Uiso 1 1 calc R U . . .
C71 C 0.7089(4) 0.6525(4) 0.7798(3) 0.0171(12) Uani 1 1 d . . . . .
C72 C 0.8054(4) 0.6573(4) 0.7475(3) 0.0197(13) Uani 1 1 d . . . . .
C73 C 0.8021(4) 0.7462(4) 0.7522(3) 0.0188(12) Uani 1 1 d . . . . .
C74 C 0.7059(4) 0.7920(4) 0.7898(3) 0.0151(12) Uani 1 1 d . . . . .
C75 C 0.6719(4) 0.8842(4) 0.8048(3) 0.0160(12) Uani 1 1 d . . . . .
H75A H 0.717244 0.917831 0.791090 0.019 Uiso 1 1 calc R U . . .
C76 C 0.5800(4) 0.9311(4) 0.8373(3) 0.0171(12) Uani 1 1 d . . . . .
C77 C 0.5465(4) 1.0298(4) 0.8486(3) 0.0219(13) Uani 1 1 d . . . . .
C78 C 0.4499(4) 1.0538(4) 0.8786(3) 0.0177(12) Uani 1 1 d . . . . .
C79 C 0.4236(4) 0.9686(4) 0.8869(3) 0.0154(12) Uani 1 1 d . . . . .
C80 C 0.3296(4) 0.9619(4) 0.9157(3) 0.0155(12) Uani 1 1 d . . . . .
C81 C 0.1327(5) 0.9242(5) 1.0160(3) 0.0312(16) Uani 1 1 d . . . . .
H81A H 0.104124 0.987402 0.979630 0.037 Uiso 1 1 calc R U . . .
H81B H 0.082785 0.891992 1.034769 0.037 Uiso 1 1 calc R U . . .
C82 C 0.1508(6) 0.9499(5) 1.0759(4) 0.0428(19) Uani 1 1 d . . . . .
H82A H 0.088209 0.995210 1.095573 0.064 Uiso 1 1 calc R U . . .
H82B H 0.199192 0.983009 1.057732 0.064 Uiso 1 1 calc R U . . .
H82C H 0.176752 0.888074 1.113073 0.064 Uiso 1 1 calc R U . . .
C83 C 0.1748(4) 0.6998(5) 1.0332(3) 0.0276(15) Uani 1 1 d . . . . .
H83A H 0.216176 0.627522 1.048475 0.033 Uiso 1 1 calc R U . . .
H83B H 0.141690 0.723518 1.076406 0.033 Uiso 1 1 calc R U . . .
C84 C 0.0960(6) 0.7118(7) 0.9934(4) 0.050(2) Uani 1 1 d . . . . .
H84A H 0.050103 0.680527 1.025937 0.075 Uiso 1 1 calc R U . . .
H84B H 0.127841 0.679107 0.954703 0.075 Uiso 1 1 calc R U . . .
H84C H 0.059124 0.783511 0.973721 0.075 Uiso 1 1 calc R U . . .
C85 C 0.4217(5) 0.4240(5) 0.8964(3) 0.0251(14) Uani 1 1 d . . . . .
H85A H 0.349779 0.464598 0.903383 0.030 Uiso 1 1 calc R U . . .
H85B H 0.433124 0.387559 0.861006 0.030 Uiso 1 1 calc R U . . .
C86 C 0.4515(5) 0.3488(5) 0.9656(4) 0.0376(17) Uani 1 1 d . . . . .
H86A H 0.414315 0.303993 0.981109 0.056 Uiso 1 1 calc R U . . .
H86B H 0.436870 0.384375 1.001550 0.056 Uiso 1 1 calc R U . . .
H86C H 0.522894 0.309020 0.959122 0.056 Uiso 1 1 calc R U . . .
C87 C 0.6224(4) 0.4044(4) 0.7824(3) 0.0225(13) Uani 1 1 d . . . . .
H87A H 0.650303 0.436107 0.734741 0.027 Uiso 1 1 calc R U . . .
H87B H 0.577124 0.376884 0.775933 0.027 Uiso 1 1 calc R U . . .
C88 C 0.7060(5) 0.3191(5) 0.8199(4) 0.0332(16) Uani 1 1 d . . . . .
H88A H 0.739084 0.268174 0.793316 0.050 Uiso 1 1 calc R U . . .
H88B H 0.679129 0.288858 0.867805 0.050 Uiso 1 1 calc R U . . .
H88C H 0.753956 0.344977 0.823072 0.050 Uiso 1 1 calc R U . . .
C89 C 0.8893(4) 0.5756(4) 0.7198(3) 0.0235(14) Uani 1 1 d . . . . .
H89A H 0.940468 0.602511 0.689604 0.028 Uiso 1 1 calc R U . . .
H89B H 0.864507 0.553966 0.689755 0.028 Uiso 1 1 calc R U . . .
C90 C 0.9367(5) 0.4848(5) 0.7787(4) 0.0332(16) Uani 1 1 d . . . . .
H90A H 0.992613 0.434541 0.757761 0.050 Uiso 1 1 calc R U . . .
H90B H 0.887351 0.455497 0.807178 0.050 Uiso 1 1 calc R U . . .
H90C H 0.960716 0.505870 0.808976 0.050 Uiso 1 1 calc R U . . .
C91 C 0.8814(4) 0.7916(5) 0.7216(4) 0.0272(15) Uani 1 1 d . . . . .
H91A H 0.946041 0.738054 0.712342 0.033 Uiso 1 1 calc R U . . .
H91B H 0.887451 0.819728 0.756861 0.033 Uiso 1 1 calc R U . . .
C92 C 0.8577(5) 0.8753(5) 0.6522(3) 0.0327(16) Uani 1 1 d . . . . .
H92A H 0.907189 0.906941 0.636846 0.049 Uiso 1 1 calc R U . . .
H92B H 0.791431 0.925988 0.660280 0.049 Uiso 1 1 calc R U . . .
H92C H 0.859368 0.846262 0.615450 0.049 Uiso 1 1 calc R U . . .
C93 C 0.6081(5) 1.0953(4) 0.8265(4) 0.0270(15) Uani 1 1 d . . . . .
H93A H 0.597519 1.126313 0.864952 0.032 Uiso 1 1 calc R U . . .
H93B H 0.679450 1.052731 0.819457 0.032 Uiso 1 1 calc R U . . .
C94 C 0.5810(5) 1.1777(5) 0.7585(4) 0.0330(16) Uani 1 1 d . . . . .
H94A H 0.621589 1.218773 0.746303 0.050 Uiso 1 1 calc R U . . .
H94B H 0.510566 1.220313 0.765354 0.050 Uiso 1 1 calc R U . . .
H94C H 0.593464 1.147262 0.719929 0.050 Uiso 1 1 calc R U . . .
C95 C 0.3896(4) 1.1476(4) 0.9041(3) 0.0233(14) Uani 1 1 d . . . . .
H95A H 0.322734 1.177941 0.889210 0.028 Uiso 1 1 calc R U . . .
H95B H 0.422247 1.197194 0.881862 0.028 Uiso 1 1 calc R U . . .
C96 C 0.3790(5) 1.1244(5) 0.9844(3) 0.0311(15) Uani 1 1 d . . . . .
H96A H 0.334499 1.185251 0.999425 0.047 Uiso 1 1 calc R U . . .
H96B H 0.444373 1.101400 0.998845 0.047 Uiso 1 1 calc R U . . .
H96C H 0.351252 1.071538 1.006569 0.047 Uiso 1 1 calc R U . . .
C97 C 0.2423(4) 1.0562(4) 0.9177(3) 0.0170(12) Uani 1 1 d . . . . .
H97A H 0.235129 1.091498 0.950476 0.020 Uiso 1 1 calc R U . . .

loop_
_atom_site_aniso_label
_atom_site_aniso_U_11
_atom_site_aniso_U_22
_atom_site_aniso_U_33
_atom_site_aniso_U_23
_atom_site_aniso_U_13
_atom_site_aniso_U_12
Cu1 0.0085(3) 0.0053(3) 0.0104(3) -0.0037(3) -0.0003(2) -0.0009(2)
Cu2 0.0104(3) 0.0095(3) 0.0156(4) -0.0059(3) -0.0020(3) -0.0012(3)
Cl1 0.0365(9) 0.0186(8) 0.0333(9) 0.0039(7) -0.0051(7) -0.0144(7)
Cl2 0.0253(8) 0.0172(7) 0.0384(9) -0.0081(7) -0.0068(7) -0.0094(6)
N1 0.009(2) 0.005(2) 0.016(2) -0.0011(19) -0.0060(18) 0.0019(18)
N2 0.013(2) 0.011(2) 0.018(3) -0.006(2) -0.0041(19) -0.0032(19)
N3 0.007(2) 0.010(2) 0.018(3) -0.010(2) 0.0003(18) 0.0014(18)
N4 0.013(2) 0.013(2) 0.015(2) -0.009(2) -0.0009(19) -0.0046(19)
N5 0.015(2) 0.022(3) 0.013(2) -0.012(2) -0.0014(19) -0.005(2)
N6 0.008(2) 0.018(3) 0.014(2) -0.007(2) 0.0004(18) -0.0028(19)
N7 0.015(2) 0.014(2) 0.018(3) -0.008(2) -0.005(2) -0.0033(19)
N8 0.009(2) 0.008(2) 0.021(3) -0.005(2) -0.0083(19) 0.0041(18)
N9 0.008(2) 0.009(2) 0.020(3) -0.008(2) 0.0010(19) 0.0016(18)
N10 0.010(2) 0.007(2) 0.019(3) -0.0040(19) -0.0025(19) -0.0012(18)
C1 0.015(3) 0.004(3) 0.018(3) -0.004(2) -0.008(2) 0.002(2)
C2 0.021(3) 0.010(3) 0.019(3) -0.006(2) -0.009(2) 0.000(2)
C3 0.012(3) 0.007(3) 0.022(3) -0.002(2) -0.007(2) -0.002(2)
C4 0.013(3) 0.006(3) 0.018(3) -0.003(2) -0.003(2) -0.001(2)
C5 0.010(3) 0.008(3) 0.020(3) -0.001(2) -0.006(2) 0.000(2)
C6 0.010(3) 0.008(3) 0.021(3) 0.000(2) -0.002(2) -0.002(2)
C7 0.016(3) 0.008(3) 0.022(3) -0.001(2) -0.004(2) -0.002(2)
C8 0.015(3) 0.011(3) 0.024(3) -0.008(2) 0.003(2) -0.004(2)
C9 0.014(3) 0.012(3) 0.009(3) -0.006(2) 0.000(2) 0.000(2)
C10 0.020(3) 0.011(3) 0.012(3) -0.006(2) -0.003(2) 0.001(2)
C11 0.016(3) 0.008(3) 0.011(3) -0.002(2) -0.006(2) -0.001(2)
C12 0.017(3) 0.007(3) 0.018(3) -0.005(2) -0.005(2) 0.000(2)
C13 0.019(3) 0.016(3) 0.019(3) -0.003(3) -0.003(2) -0.007(2)
C14 0.010(3) 0.019(3) 0.020(3) -0.009(3) 0.000(2) -0.003(2)
C15 0.020(3) 0.023(3) 0.024(3) -0.010(3) 0.003(3) -0.013(3)
C16 0.017(3) 0.018(3) 0.016(3) -0.006(2) 0.003(2) -0.008(2)
C17 0.020(3) 0.021(3) 0.016(3) -0.007(3) 0.005(2) -0.009(3)
C18 0.020(3) 0.011(3) 0.014(3) -0.002(2) -0.002(2) -0.002(2)
C19 0.017(3) 0.010(3) 0.014(3) -0.007(2) -0.003(2) 0.000(2)
C20 0.014(3) 0.007(3) 0.012(3) -0.006(2) -0.006(2) 0.001(2)
C21 0.022(3) 0.015(3) 0.020(3) -0.009(3) -0.004(2) -0.006(2)
C22 0.024(3) 0.016(3) 0.031(4) -0.013(3) 0.002(3) -0.002(3)
C23 0.018(3) 0.022(3) 0.033(4) -0.010(3) -0.004(3) -0.009(3)
C24 0.034(4) 0.027(4) 0.038(4) -0.013(3) -0.002(3) -0.021(3)
C25 0.021(3) 0.022(3) 0.024(3) -0.012(3) 0.009(3) -0.011(3)
C26 0.027(4) 0.074(6) 0.023(4) -0.008(4) 0.003(3) -0.032(4)
C27 0.025(3) 0.025(3) 0.019(3) -0.012(3) 0.009(3) -0.014(3)
C28 0.020(3) 0.029(4) 0.051(5) -0.028(4) -0.002(3) 0.001(3)
C29 0.024(3) 0.011(3) 0.017(3) -0.006(2) -0.003(2) -0.007(2)
C30 0.033(4) 0.014(3) 0.027(4) -0.008(3) -0.009(3) -0.007(3)
C31 0.020(3) 0.018(3) 0.036(4) -0.016(3) 0.000(3) -0.008(3)
C32 0.055(5) 0.038(4) 0.022(4) -0.008(3) 0.001(3) -0.029(4)
C33 0.021(3) 0.020(3) 0.034(4) -0.017(3) 0.007(3) -0.005(3)
C34 0.042(4) 0.038(4) 0.035(4) -0.005(3) 0.000(3) -0.023(4)
C35 0.030(3) 0.012(3) 0.013(3) -0.002(2) 0.002(2) -0.007(3)
C36 0.031(3) 0.016(3) 0.020(3) -0.007(3) 0.010(3) -0.006(3)
C37 0.019(3) 0.016(3) 0.017(3) -0.011(2) -0.001(2) -0.005(2)
C38 0.022(3) 0.010(3) 0.009(3) -0.004(2) -0.001(2) -0.005(2)
C39 0.022(3) 0.014(3) 0.010(3) -0.001(2) -0.002(2) -0.006(2)
C40 0.020(3) 0.012(3) 0.012(3) -0.001(2) -0.005(2) -0.002(2)
C41 0.014(3) 0.019(3) 0.012(3) -0.007(2) 0.000(2) -0.007(2)
C42 0.012(3) 0.006(3) 0.018(3) -0.002(2) -0.001(2) -0.002(2)
C43 0.018(3) 0.019(3) 0.014(3) -0.008(2) 0.000(2) -0.007(2)
C44 0.021(3) 0.014(3) 0.027(3) -0.006(3) 0.000(3) -0.006(2)
C45 0.022(3) 0.018(3) 0.027(4) 0.005(3) 0.000(3) 0.002(3)
C46 0.020(3) 0.037(4) 0.017(3) -0.001(3) -0.005(3) 0.005(3)
C47 0.020(3) 0.024(3) 0.030(4) -0.014(3) -0.001(3) -0.002(3)
C48 0.021(3) 0.013(3) 0.020(3) -0.008(3) -0.003(2) -0.001(2)
C49 0.008(3) 0.009(3) 0.023(3) -0.004(2) 0.001(2) -0.001(2)
C50 0.008(3) 0.008(3) 0.027(3) -0.008(2) 0.000(2) 0.004(2)
C51 0.015(3) 0.011(3) 0.025(3) -0.009(3) 0.001(2) -0.002(2)
C52 0.009(3) 0.015(3) 0.017(3) -0.009(2) 0.004(2) 0.000(2)
C61 0.014(3) 0.016(3) 0.018(3) -0.006(2) -0.005(2) -0.001(2)
C62 0.019(3) 0.022(3) 0.013(3) -0.005(3) 0.000(2) -0.005(3)
C63 0.022(3) 0.029(3) 0.020(3) -0.008(3) -0.005(3) -0.013(3)
C64 0.017(3) 0.015(3) 0.017(3) -0.004(2) -0.004(2) -0.006(2)
C65 0.021(3) 0.015(3) 0.019(3) -0.001(2) -0.001(2) -0.010(2)
C66 0.019(3) 0.015(3) 0.018(3) -0.002(2) -0.005(2) -0.006(2)
C67 0.021(3) 0.014(3) 0.021(3) 0.000(2) -0.008(2) -0.006(2)
C68 0.023(3) 0.007(3) 0.022(3) -0.001(2) -0.007(2) -0.008(2)
C69 0.020(3) 0.009(3) 0.021(3) -0.004(2) -0.011(2) -0.003(2)
C70 0.015(3) 0.014(3) 0.011(3) -0.005(2) -0.003(2) -0.002(2)
C71 0.017(3) 0.019(3) 0.018(3) -0.008(3) -0.001(2) -0.007(2)
C72 0.019(3) 0.022(3) 0.021(3) -0.011(3) 0.003(2) -0.009(3)
C73 0.020(3) 0.017(3) 0.023(3) -0.010(3) 0.001(2) -0.008(2)
C74 0.017(3) 0.016(3) 0.017(3) -0.008(2) -0.004(2) -0.006(2)
C75 0.016(3) 0.018(3) 0.014(3) -0.004(2) -0.003(2) -0.005(2)
C76 0.016(3) 0.015(3) 0.023(3) -0.005(3) -0.011(2) -0.003(2)
C77 0.022(3) 0.019(3) 0.028(4) -0.007(3) -0.007(3) -0.009(3)
C78 0.018(3) 0.013(3) 0.021(3) -0.007(3) -0.009(2) 0.000(2)
C79 0.017(3) 0.013(3) 0.016(3) -0.011(2) -0.002(2) 0.001(2)
C80 0.016(3) 0.020(3) 0.010(3) -0.008(2) -0.004(2) -0.003(2)
C81 0.029(4) 0.025(4) 0.029(4) -0.007(3) 0.012(3) -0.009(3)
C82 0.053(5) 0.035(4) 0.022(4) -0.011(3) 0.007(3) -0.002(4)
C83 0.024(3) 0.037(4) 0.031(4) -0.020(3) 0.012(3) -0.020(3)
C84 0.045(5) 0.089(6) 0.046(5) -0.046(5) 0.020(4) -0.048(5)
C85 0.027(3) 0.026(3) 0.029(4) -0.010(3) -0.004(3) -0.014(3)
C86 0.048(4) 0.034(4) 0.035(4) 0.002(3) -0.008(3) -0.026(4)
C87 0.024(3) 0.020(3) 0.029(4) -0.011(3) -0.009(3) -0.006(3)
C88 0.038(4) 0.024(4) 0.031(4) -0.012(3) -0.009(3) 0.002(3)
C89 0.014(3) 0.025(3) 0.030(4) -0.015(3) 0.007(3) -0.005(3)
C90 0.020(3) 0.024(4) 0.050(5) -0.019(3) 0.003(3) 0.000(3)
C91 0.021(3) 0.026(3) 0.043(4) -0.022(3) 0.007(3) -0.012(3)
C92 0.034(4) 0.042(4) 0.031(4) -0.014(3) 0.008(3) -0.027(3)
C93 0.024(3) 0.020(3) 0.043(4) -0.015(3) -0.005(3) -0.008(3)
C94 0.029(4) 0.026(4) 0.047(4) -0.006(3) -0.005(3) -0.016(3)
C95 0.026(3) 0.011(3) 0.032(4) -0.008(3) -0.006(3) -0.003(2)
C96 0.035(4) 0.026(4) 0.037(4) -0.015(3) -0.011(3) -0.008(3)
C97 0.016(3) 0.014(3) 0.021(3) -0.011(3) 0.000(2) -0.002(2)

loop_
_atom_type_symbol
_atom_type_description
_atom_type_scat_dispersion_real
_atom_type_scat_dispersion_imag
_atom_type_scat_source
C C 0.0033 0.0016 'International Tables Vol C Tables 4.2.6.8 and 6.1.1.4'
H H 0.0000 0.0000 'International Tables Vol C Tables 4.2.6.8 and 6.1.1.4'
Cl Cl 0.1484 0.1585 'International Tables Vol C Tables 4.2.6.8 and 6.1.1.4'
Cu Cu 0.3201 1.2651 'International Tables Vol C Tables 4.2.6.8 and 6.1.1.4'
N N 0.0061 0.0033 'International Tables Vol C Tables 4.2.6.8 and 6.1.1.4'

loop_
_geom_angle_atom_site_label_1
_geom_angle_atom_site_label_2
_geom_angle_atom_site_label_3
_geom_angle
_geom_angle_site_symmetry_1
_geom_angle_site_symmetry_3
_geom_angle_publ_flag
N4 Cu1 N2 178.14(19) . . ?
N4 Cu1 N3 90.79(17) . . ?
N2 Cu1 N3 88.89(17) . . ?
N4 Cu1 N1 89.08(17) . . ?
N2 Cu1 N1 91.18(17) . . ?
N3 Cu1 N1 177.81(19) . . ?
N5 Cu2 N8 89.27(18) . . ?
N5 Cu2 N7 178.4(2) . . ?
N8 Cu2 N7 91.19(18) . . ?
N5 Cu2 N6 90.67(17) . . ?
N8 Cu2 N6 178.95(18) . . ?
N7 Cu2 N6 88.90(17) . . ?
C4 N1 C1 106.7(4) . . ?
C4 N1 Cu1 125.0(3) . . ?
C1 N1 Cu1 128.2(3) . . ?
C9 N2 C6 104.4(4) . . ?
C9 N2 Cu1 128.4(3) . . ?
C6 N2 Cu1 127.2(3) . . ?
C11 N3 C14 104.9(4) . . ?
C11 N3 Cu1 128.1(3) . . ?
C14 N3 Cu1 127.0(3) . . ?
C16 N4 C19 105.8(4) . . ?
C16 N4 Cu1 125.4(3) . . ?
C19 N4 Cu1 128.8(3) . . ?
C64 N5 C61 106.1(4) . . ?
C64 N5 Cu2 125.6(4) . . ?
C61 N5 Cu2 128.2(4) . . ?
C66 N6 C69 106.0(4) . . ?
C66 N6 Cu2 125.8(4) . . ?
C69 N6 Cu2 128.0(4) . . ?
C74 N7 C71 105.4(4) . . ?
C74 N7 Cu2 127.2(4) . . ?
C71 N7 Cu2 127.4(3) . . ?
C79 N8 C76 106.5(4) . . ?
C79 N8 Cu2 128.6(4) . . ?
C76 N8 Cu2 124.9(3) . . ?
C41 N9 C38 106.1(4) . . ?
C49 N10 C52 111.8(4) . . ?
N1 C1 C20 123.5(4) . . ?
N1 C1 C2 108.4(4) . . ?
C20 C1 C2 127.9(5) . . ?
C3 C2 C1 107.7(4) . . ?
C3 C2 C21 123.9(5) . . ?
C1 C2 C21 128.4(5) . . ?
C2 C3 C4 107.3(5) . . ?
C2 C3 C23 128.9(5) . . ?
C4 C3 C23 123.8(5) . . ?
N1 C4 C5 126.3(5) . . ?
N1 C4 C3 109.8(4) . . ?
C5 C4 C3 123.8(5) . . ?
C6 C5 C4 126.9(5) . . ?
C5 C6 N2 123.2(5) . . ?
C5 C6 C7 125.3(5) . . ?
N2 C6 C7 111.5(4) . . ?
C8 C7 C6 105.9(5) . . ?
C8 C7 C25 127.4(5) . . ?
C6 C7 C25 126.7(5) . . ?
C7 C8 C9 106.7(5) . . ?
C7 C8 C27 128.6(5) . . ?
C9 C8 C27 124.7(5) . . ?
N2 C9 C10 123.9(5) . . ?
N2 C9 C8 111.5(4) . . ?
C10 C9 C8 124.6(5) . . ?
C11 C10 C9 126.4(5) . . ?
C10 C11 N3 124.0(5) . . ?
C10 C11 C12 125.1(5) . . ?
N3 C11 C12 110.8(4) . . ?
C13 C12 C11 106.8(4) . . ?
C13 C12 C29 129.0(5) . . ?
C11 C12 C29 124.2(5) . . ?
C12 C13 C14 106.6(5) . . ?
C12 C13 C31 129.0(5) . . ?
C14 C13 C31 124.4(5) . . ?
C15 C14 N3 124.0(5) . . ?
C15 C14 C13 125.2(5) . . ?
N3 C14 C13 110.8(5) . . ?
C14 C15 C16 126.2(5) . . ?
N4 C16 C15 126.5(5) . . ?
N4 C16 C17 111.3(5) . . ?
C15 C16 C17 122.2(5) . . ?
C18 C17 C16 107.1(5) . . ?
C18 C17 C33 127.9(5) . . ?
C16 C17 C33 125.0(5) . . ?
C17 C18 C19 106.3(5) . . ?
C17 C18 C35 122.9(5) . . ?
C19 C18 C35 130.6(5) . . ?
N4 C19 C20 124.1(5) . . ?
N4 C19 C18 109.4(4) . . ?
C20 C19 C18 126.5(5) . . ?
C19 C20 C1 125.6(5) . . ?
C19 C20 C37 117.4(5) . . ?
C1 C20 C37 117.0(4) . . ?
C2 C21 C22 111.8(5) . . ?
C24 C23 C3 114.6(5) . . ?
C7 C25 C26 115.2(5) . . ?
C8 C27 C28 113.3(5) . . ?
C12 C29 C30 112.7(5) . . ?
C13 C31 C32 114.5(5) . . ?
C34 C33 C17 114.5(5) . . ?
C18 C35 C36 113.1(5) . . ?
C38 C37 C20 125.2(5) . . ?
C37 C38 N9 120.3(5) . . ?
C37 C38 C39 130.8(5) . . ?
N9 C38 C39 108.9(5) . . ?
C40 C39 C38 107.2(5) . . ?
C39 C40 C41 106.7(5) . . ?
N9 C41 C42 122.4(5) . . ?
N9 C41 C40 111.1(5) . . ?
C42 C41 C40 126.5(5) . . ?
C49 C42 C41 120.5(5) . . ?
C49 C42 C43 120.1(5) . . ?
C41 C42 C43 119.4(5) . . ?
C44 C43 C48 114.7(5) . . ?
C44 C43 C42 123.9(5) . . ?
C48 C43 C42 121.4(5) . . ?
C45 C44 C43 122.7(5) . . ?
C45 C44 Cl1 117.8(5) . . ?
C43 C44 Cl1 119.5(4) . . ?
C44 C45 C46 119.8(6) . . ?
C47 C46 C45 119.5(6) . . ?
C48 C47 C46 119.9(6) . . ?
C47 C48 C43 123.3(5) . . ?
C47 C48 Cl2 117.6(5) . . ?
C43 C48 Cl2 119.1(4) . . ?
N10 C49 C42 124.7(5) . . ?
N10 C49 C50 105.6(5) . . ?
C42 C49 C50 129.6(5) . . ?
C51 C50 C49 108.8(5) . . ?
C50 C51 C52 108.7(5) . . ?
C97 C52 N10 125.3(5) . . ?
C97 C52 C51 129.7(5) . . ?
N10 C52 C51 105.0(4) . . ?
C80 C61 N5 123.7(5) . . ?
C80 C61 C62 126.8(5) . . ?
N5 C61 C62 109.3(5) . . ?
C63 C62 C61 106.7(5) . . ?
C63 C62 C81 123.1(5) . . ?
C61 C62 C81 130.2(5) . . ?
C62 C63 C64 108.0(5) . . ?
C62 C63 C83 127.7(6) . . ?
C64 C63 C83 124.3(5) . . ?
N5 C64 C65 125.7(5) . . ?
N5 C64 C63 109.8(5) . . ?
C65 C64 C63 124.2(5) . . ?
C66 C65 C64 125.5(5) . . ?
C65 C66 N6 125.1(5) . . ?
C65 C66 C67 125.5(5) . . ?
N6 C66 C67 109.3(5) . . ?
C68 C67 C66 107.5(5) . . ?
C68 C67 C85 128.5(5) . . ?
C66 C67 C85 123.9(5) . . ?
C67 C68 C69 106.3(5) . . ?
C67 C68 C87 129.6(5) . . ?
C69 C68 C87 124.0(5) . . ?
C70 C69 N6 124.0(5) . . ?
C70 C69 C68 124.9(5) . . ?
N6 C69 C68 110.7(5) . . ?
C69 C70 C71 125.5(5) . . ?
N7 C71 C70 124.7(5) . . ?
N7 C71 C72 110.9(5) . . ?
C70 C71 C72 124.3(5) . . ?
C73 C72 C71 105.8(5) . . ?
C73 C72 C89 130.0(5) . . ?
C71 C72 C89 124.1(5) . . ?
C72 C73 C74 107.0(5) . . ?
C72 C73 C91 127.4(5) . . ?
C74 C73 C91 125.6(5) . . ?
N7 C74 C75 123.7(5) . . ?
N7 C74 C73 110.9(4) . . ?
C75 C74 C73 125.4(5) . . ?
C76 C75 C74 126.5(5) . . ?
C75 C76 N8 126.2(5) . . ?
C75 C76 C77 124.3(5) . . ?
N8 C76 C77 109.4(5) . . ?
C78 C77 C76 107.5(5) . . ?
C78 C77 C93 127.2(5) . . ?
C76 C77 C93 125.3(5) . . ?
C77 C78 C79 106.5(5) . . ?
C77 C78 C95 124.1(5) . . ?
C79 C78 C95 129.1(5) . . ?
N8 C79 C80 124.3(5) . . ?
N8 C79 C78 110.1(5) . . ?
C80 C79 C78 125.6(5) . . ?
C61 C80 C79 124.2(5) . . ?
C61 C80 C97 117.0(5) . . ?
C79 C80 C97 118.3(5) . . ?
C82 C81 C62 114.4(6) . . ?
C84 C83 C63 113.4(6) . . ?
C86 C85 C67 112.2(5) . . ?
C68 C87 C88 113.0(5) . . ?
C72 C89 C90 112.8(5) . . ?
C73 C91 C92 112.2(5) . . ?
C94 C93 C77 111.9(5) . . ?
C78 C95 C96 111.7(5) . . ?
C52 C97 C80 122.0(5) . . ?

loop_
_geom_bond_atom_site_label_1
_geom_bond_atom_site_label_2
_geom_bond_distance
_geom_bond_site_symmetry_2
_geom_bond_publ_flag
Cu1 N4 2.002(4) . ?
Cu1 N2 2.004(4) . ?
Cu1 N3 2.004(4) . ?
Cu1 N1 2.005(4) . ?
Cu2 N5 1.991(4) . ?
Cu2 N8 1.994(4) . ?
Cu2 N7 1.997(5) . ?
Cu2 N6 2.004(4) . ?
Cl1 C44 1.733(6) . ?
Cl2 C48 1.737(6) . ?
N1 C4 1.366(7) . ?
N1 C1 1.395(6) . ?
N2 C9 1.372(6) . ?
N2 C6 1.386(7) . ?
N3 C11 1.379(6) . ?
N3 C14 1.380(7) . ?
N4 C16 1.366(7) . ?
N4 C19 1.381(6) . ?
N5 C64 1.369(7) . ?
N5 C61 1.399(7) . ?
N6 C66 1.376(7) . ?
N6 C69 1.378(7) . ?
N7 C74 1.365(7) . ?
N7 C71 1.382(7) . ?
N8 C79 1.369(6) . ?
N8 C76 1.383(7) . ?
N9 C41 1.312(7) . ?
N9 C38 1.411(6) . ?
N10 C49 1.355(7) . ?
N10 C52 1.387(7) . ?
C1 C20 1.404(7) . ?
C1 C2 1.460(7) . ?
C2 C3 1.338(8) . ?
C2 C21 1.520(7) . ?
C3 C4 1.454(7) . ?
C3 C23 1.526(7) . ?
C4 C5 1.387(7) . ?
C5 C6 1.373(7) . ?
C6 C7 1.440(8) . ?
C7 C8 1.371(7) . ?
C7 C25 1.498(7) . ?
C8 C9 1.438(7) . ?
C8 C27 1.503(7) . ?
C9 C10 1.381(7) . ?
C10 C11 1.376(7) . ?
C11 C12 1.445(7) . ?
C12 C13 1.355(8) . ?
C12 C29 1.498(7) . ?
C13 C14 1.447(7) . ?
C13 C31 1.508(7) . ?
C14 C15 1.375(8) . ?
C15 C16 1.375(7) . ?
C16 C17 1.444(7) . ?
C17 C18 1.349(7) . ?
C17 C33 1.516(8) . ?
C18 C19 1.480(7) . ?
C18 C35 1.510(7) . ?
C19 C20 1.392(7) . ?
C20 C37 1.490(7) . ?
C21 C22 1.523(8) . ?
C23 C24 1.519(8) . ?
C25 C26 1.501(9) . ?
C27 C28 1.516(9) . ?
C29 C30 1.535(8) . ?
C31 C32 1.509(9) . ?
C33 C34 1.493(9) . ?
C35 C36 1.530(8) . ?
C37 C38 1.343(8) . ?
C38 C39 1.447(7) . ?
C39 C40 1.326(7) . ?
C40 C41 1.471(7) . ?
C41 C42 1.447(7) . ?
C42 C49 1.363(7) . ?
C42 C43 1.484(7) . ?
C43 C44 1.397(8) . ?
C43 C48 1.404(8) . ?
C44 C45 1.380(8) . ?
C45 C46 1.380(9) . ?
C46 C47 1.373(9) . ?
C47 C48 1.363(8) . ?
C49 C50 1.465(7) . ?
C50 C51 1.329(8) . ?
C51 C52 1.459(7) . ?
C52 C97 1.338(8) . ?
C61 C80 1.394(8) . ?
C61 C62 1.452(8) . ?
C62 C63 1.349(8) . ?
C62 C81 1.518(8) . ?
C63 C64 1.445(8) . ?
C63 C83 1.517(8) . ?
C64 C65 1.372(7) . ?
C65 C66 1.372(8) . ?
C66 C67 1.467(7) . ?
C67 C68 1.350(8) . ?
C67 C85 1.512(8) . ?
C68 C69 1.452(7) . ?
C68 C87 1.500(8) . ?
C69 C70 1.362(7) . ?
C70 C71 1.392(7) . ?
C71 C72 1.446(8) . ?
C72 C73 1.369(7) . ?
C72 C89 1.492(8) . ?
C73 C74 1.443(7) . ?
C73 C91 1.516(8) . ?
C74 C75 1.388(7) . ?
C75 C76 1.363(8) . ?
C76 C77 1.448(7) . ?
C77 C78 1.358(8) . ?
C77 C93 1.521(8) . ?
C78 C79 1.456(7) . ?
C78 C95 1.514(7) . ?
C79 C80 1.411(8) . ?
C80 C97 1.482(7) . ?
C81 C82 1.514(9) . ?
C83 C84 1.517(9) . ?
C85 C86 1.505(9) . ?
C87 C88 1.509(8) . ?
C89 C90 1.522(9) . ?
C91 C92 1.540(9) . ?
C93 C94 1.520(9) . ?
C95 C96 1.520(9) . ?
